data_7054338
loop_
_publ_author_name
'Misra, Rajneesh'
'Dhokale, Bhausaheb'
'Jadhav, Thaksen'
'Mobin, Shaikh M.'

_publ_section_title
;
 meso-Aryloxy and meso-arylaza linked BODIPY dimers: synthesis, structures
 and properties
;
_journal_issue 8
_journal_name_full 'New Journal of Chemistry'
_journal_page_first 3579
_journal_paper_doi 10.1039/C4NJ00354C
_journal_volume 38
_journal_year 2014
_chemical_formula_sum 'C27 H24 B2 F4 N6 O'
_chemical_formula_weight 546.14
_chemical_name_systematic
;
 ?
;
_space_group_IT_number 14
_symmetry_cell_setting monoclinic
_symmetry_space_group_name_Hall '-P 2ybc'
_symmetry_space_group_name_H-M 'P 1 21/c 1'
_atom_sites_solution_hydrogens geom
_atom_sites_solution_primary direct
_atom_sites_solution_secondary difmap
_audit_creation_method SHELXL-97
_cell_angle_alpha 90.00
_cell_angle_beta 104.5780(10)
_cell_angle_gamma 90.00
_cell_formula_units_Z 4
_cell_length_a 14.2703(2)
_cell_length_b 8.20790(10)
_cell_length_c 22.8846(2)
_cell_measurement_reflns_used 10258
_cell_measurement_temperature 150(2)
_cell_measurement_theta_max 72.0942
_cell_measurement_theta_min 3.1972
_cell_volume 2594.16(5)
_computing_cell_refinement 'CrysAlis RED, Oxford Diffraction Ltd.,'
_computing_data_collection 'CrysAlis CCD, Oxford Diffraction Ltd.,'
_computing_data_reduction 'CrysAlis RED, Oxford Diffraction Ltd.,'
_computing_molecular_graphics Ortep3
_computing_publication_material Shelx97
_computing_structure_refinement 'SHELXL-97 (Sheldrick, 1997)'
_computing_structure_solution 'SHELXS-97 (Sheldrick, 1997)'
_diffrn_ambient_temperature 150(2)
_diffrn_detector_area_resol_mean 15.9948
_diffrn_measured_fraction_theta_full 0.987
_diffrn_measured_fraction_theta_max 0.987
_diffrn_measurement_device_type 'OXFORD DIFFRACTION SUPER NOVA'
_diffrn_measurement_method \w/q-scan
_diffrn_radiation_monochromator graphite
_diffrn_radiation_source 'Micro-Focus (Cu) X-ray Source'
_diffrn_radiation_type CuK\a
_diffrn_radiation_wavelength 1.5418
_diffrn_reflns_av_R_equivalents 0.0190
_diffrn_reflns_av_sigmaI/netI 0.0161
_diffrn_reflns_limit_h_max 17
_diffrn_reflns_limit_h_min -17
_diffrn_reflns_limit_k_max 10
_diffrn_reflns_limit_k_min -8
_diffrn_reflns_limit_l_max 27
_diffrn_reflns_limit_l_min -25
_diffrn_reflns_number 17912
_diffrn_reflns_theta_full 72.24
_diffrn_reflns_theta_max 72.24
_diffrn_reflns_theta_min 3.20
_exptl_absorpt_coefficient_mu 0.904
_exptl_absorpt_correction_T_max 0.8543
_exptl_absorpt_correction_T_min 0.7547
_exptl_absorpt_correction_type multi-scan
_exptl_absorpt_process_details
;
CrysAlis RED, Oxford Diffraction Ltd.,
Version 1.171.31.7 (release 18-10-2006 CrysAlis171 .NET)
(compiled Oct 18 2006,16:28:17)
Empirical absorption correction using spherical harmonics,
 implemented in SCALE3 ABSPACK scaling algorithm.
;
_exptl_crystal_colour yellow
_exptl_crystal_density_diffrn 1.398
_exptl_crystal_density_method 'not measured'
_exptl_crystal_description block
_exptl_crystal_F_000 1128
_exptl_crystal_size_max 0.33
_exptl_crystal_size_mid 0.26
_exptl_crystal_size_min 0.18
_refine_diff_density_max 0.374
_refine_diff_density_min -0.250
_refine_diff_density_rms 0.042
_refine_ls_extinction_method none
_refine_ls_goodness_of_fit_ref 1.026
_refine_ls_hydrogen_treatment riding
_refine_ls_matrix_type full
_refine_ls_number_parameters 363
_refine_ls_number_reflns 5056
_refine_ls_number_restraints 0
_refine_ls_restrained_S_all 1.026
_refine_ls_R_factor_all 0.0417
_refine_ls_R_factor_gt 0.0378
_refine_ls_shift/su_max 0.000
_refine_ls_shift/su_mean 0.000
_refine_ls_structure_factor_coef Fsqd
_refine_ls_weighting_details 'calc w=1/[\s^2^(Fo^2^)+(0.0505P)^2^+1.2973P] where P=(Fo^2^+2Fc^2^)/3'
_refine_ls_weighting_scheme calc
_refine_ls_wR_factor_gt 0.0994
_refine_ls_wR_factor_ref 0.1033
_reflns_number_gt 4559
_reflns_number_total 5056
_reflns_threshold_expression >2sigma(I)
_cod_duplicate_entry 7054067
_cod_data_source_file c4nj00354c2.cif
_cod_data_source_block rm099
_cod_depositor_comments
;
The following automatic conversions were performed:

'_symmetry_cell_setting' value 'Monoclinic' changed to 'monoclinic'
according to
/usr/data/users/saulius/crontab/automatic-downloads/current/RSC/lib/dictionaries/cif_core.dic
dictionary named 'cif_core.dic' version 2.4.2 from 2011-04-26.

Automatic conversion script
Id: cif_fix_values 2281 2013-09-26 08:29:07Z andrius 
;
_cod_original_sg_symbol_H-M 'P 21/c'
_cod_database_code 7054338

loop_
_symmetry_equiv_pos_as_xyz
'x, y, z'
'-x, y+1/2, -z+1/2'
'-x, -y, -z'
'x, -y-1/2, z-1/2'

loop_
_atom_site_label
_atom_site_type_symbol
_atom_site_fract_x
_atom_site_fract_y
_atom_site_fract_z
_atom_site_U_iso_or_equiv
_atom_site_adp_type
_atom_site_occupancy
_atom_site_symmetry_multiplicity
_atom_site_calc_flag
_atom_site_refinement_flags
F1 F 0.30550(7) 0.11449(12) 0.20069(4) 0.0371(2) Uani 1 1 d .
F2 F 0.25012(7) 0.36045(12) 0.16197(4) 0.0391(2) Uani 1 1 d .
F3 F 0.06706(9) 0.90267(13) -0.11540(5) 0.0565(3) Uani 1 1 d .
F4 F -0.06773(7) 0.80692(14) -0.18050(4) 0.0448(3) Uani 1 1 d .
B1 B 0.30279(12) 0.2239(2) 0.15353(7) 0.0263(3) Uani 1 1 d .
B2 B 0.03056(13) 0.7805(2) -0.15636(8) 0.0314(4) Uani 1 1 d .
N1 N 0.40539(8) 0.27479(15) 0.15199(5) 0.0250(3) Uani 1 1 d .
N2 N 0.25683(8) 0.14330(14) 0.09246(5) 0.0231(2) Uani 1 1 d .
N3 N 0.42146(8) 0.23297(14) -0.00329(5) 0.0230(2) Uani 1 1 d .
H3 H 0.4813 0.2690 0.0037 0.028 Uiso 1 1 calc R
N4 N 0.21289(8) 0.39217(15) -0.19787(5) 0.0249(3) Uani 1 1 d .
H4 H 0.2155 0.3893 -0.2359 0.030 Uiso 1 1 calc R
N5 N 0.04651(8) 0.61145(16) -0.12578(5) 0.0287(3) Uani 1 1 d .
N6 N 0.08305(8) 0.77668(15) -0.20741(5) 0.0268(3) Uani 1 1 d .
C1 C 0.47235(11) 0.34491(19) 0.19769(6) 0.0315(3) Uani 1 1 d .
H1 H 0.4670 0.3551 0.2381 0.038 Uiso 1 1 calc R
C2 C 0.54970(11) 0.39935(19) 0.17684(7) 0.0318(3) Uani 1 1 d .
H2 H 0.6062 0.4520 0.2000 0.038 Uiso 1 1 calc R
C3 C 0.52903(10) 0.36239(18) 0.11537(6) 0.0271(3) Uani 1 1 d .
H3A H 0.5687 0.3856 0.0887 0.033 Uiso 1 1 calc R
C4 C 0.43931(9) 0.28498(16) 0.10057(6) 0.0218(3) Uani 1 1 d .
C5 C 0.38384(9) 0.21972(16) 0.04428(6) 0.0204(3) Uani 1 1 d .
C6 C 0.29305(10) 0.14314(16) 0.04138(6) 0.0213(3) Uani 1 1 d .
C7 C 0.22634(10) 0.05897(17) -0.00440(6) 0.0245(3) Uani 1 1 d .
H7 H 0.2322 0.0390 -0.0442 0.029 Uiso 1 1 calc R
C8 C 0.15038(10) 0.01055(18) 0.01941(6) 0.0282(3) Uani 1 1 d .
H8 H 0.0945 -0.0485 -0.0011 0.034 Uiso 1 1 calc R
C9 C 0.17120(10) 0.06442(18) 0.07878(6) 0.0276(3) Uani 1 1 d .
H9 H 0.1311 0.0481 0.1057 0.033 Uiso 1 1 calc R
C10 C 0.37370(9) 0.19403(17) -0.06491(6) 0.0222(3) Uani 1 1 d .
C11 C 0.39327(12) 0.04769(19) -0.08941(7) 0.0329(3) Uani 1 1 d .
H11 H 0.4351 -0.0301 -0.0653 0.039 Uiso 1 1 calc R
C12 C 0.35068(13) 0.01637(19) -0.15002(7) 0.0360(4) Uani 1 1 d .
H12 H 0.3637 -0.0834 -0.1675 0.043 Uiso 1 1 calc R
C13 C 0.28957(11) 0.12930(17) -0.18504(6) 0.0276(3) Uani 1 1 d .
H13 H 0.2610 0.1074 -0.2265 0.033 Uiso 1 1 calc R
C14 C 0.27002(9) 0.27476(16) -0.15957(6) 0.0215(3) Uani 1 1 d .
C15 C 0.31330(9) 0.30922(16) -0.09913(6) 0.0205(3) Uani 1 1 d .
H15 H 0.3015 0.4099 -0.0818 0.025 Uiso 1 1 calc R
C16 C 0.15486(9) 0.50807(17) -0.18396(6) 0.0227(3) Uani 1 1 d .
C17 C 0.14124(9) 0.65190(17) -0.21908(6) 0.0238(3) Uani 1 1 d .
C18 C 0.17990(10) 0.70040(19) -0.26701(6) 0.0288(3) Uani 1 1 d .
H18 H 0.2225 0.6390 -0.2844 0.035 Uiso 1 1 calc R
C19 C 0.14429(11) 0.85445(19) -0.28414(7) 0.0333(3) Uani 1 1 d .
H19 H 0.1572 0.9184 -0.3158 0.040 Uiso 1 1 calc R
C20 C 0.08608(11) 0.89836(19) -0.24639(7) 0.0323(3) Uani 1 1 d .
H20 H 0.0532 0.9995 -0.2478 0.039 Uiso 1 1 calc R
C21 C 0.10444(9) 0.48591(18) -0.13808(6) 0.0252(3) Uani 1 1 d .
C22 C 0.08933(10) 0.3480(2) -0.10566(7) 0.0312(3) Uani 1 1 d .
H22 H 0.1186 0.2441 -0.1060 0.037 Uiso 1 1 calc R
C23 C 0.02330(11) 0.3919(2) -0.07295(7) 0.0381(4) Uani 1 1 d .
H23 H -0.0003 0.3239 -0.0462 0.046 Uiso 1 1 calc R
C24 C -0.00171(11) 0.5529(2) -0.08654(7) 0.0361(4) Uani 1 1 d .
H24 H -0.0463 0.6134 -0.0706 0.043 Uiso 1 1 calc R
C111 C 0.33766(12) 0.65875(19) 0.04369(7) 0.0350(3) Uani 1 1 d .
C222 C 0.23567(13) 0.5937(2) 0.02789(9) 0.0441(4) Uani 1 1 d .
H22A H 0.2119 0.5861 -0.0161 0.066 Uiso 1 1 calc R
H22B H 0.1939 0.6674 0.0437 0.066 Uiso 1 1 calc R
H22C H 0.2349 0.4854 0.0458 0.066 Uiso 1 1 calc R
C333 C 0.37576(15) 0.7286(2) 0.10506(8) 0.0470(4) Uani 1 1 d .
H33A H 0.4437 0.7599 0.1104 0.071 Uiso 1 1 calc R
H33B H 0.3711 0.6470 0.1355 0.071 Uiso 1 1 calc R
H33C H 0.3377 0.8248 0.1098 0.071 Uiso 1 1 calc R
O111 O 0.38685(8) 0.65275(16) 0.00685(5) 0.0425(3) Uani 1 1 d .

loop_
_atom_site_aniso_label
_atom_site_aniso_U_11
_atom_site_aniso_U_22
_atom_site_aniso_U_33
_atom_site_aniso_U_23
_atom_site_aniso_U_13
_atom_site_aniso_U_12
F1 0.0430(5) 0.0482(6) 0.0214(4) 0.0041(4) 0.0103(4) -0.0084(4)
F2 0.0376(5) 0.0423(5) 0.0394(5) -0.0146(4) 0.0137(4) 0.0060(4)
F3 0.0880(9) 0.0425(6) 0.0355(5) -0.0139(4) 0.0093(5) -0.0042(6)
F4 0.0339(5) 0.0624(7) 0.0401(5) 0.0118(5) 0.0130(4) 0.0206(5)
B1 0.0305(8) 0.0317(8) 0.0188(7) -0.0032(6) 0.0101(6) 0.0003(6)
B2 0.0320(8) 0.0343(9) 0.0260(8) -0.0041(7) 0.0038(7) 0.0071(7)
N1 0.0289(6) 0.0296(6) 0.0165(5) -0.0017(4) 0.0056(4) 0.0003(5)
N2 0.0248(6) 0.0258(6) 0.0202(5) -0.0010(4) 0.0081(4) 0.0018(4)
N3 0.0209(5) 0.0318(6) 0.0161(5) 0.0011(4) 0.0041(4) 0.0026(5)
N4 0.0297(6) 0.0303(6) 0.0147(5) 0.0034(4) 0.0055(4) 0.0057(5)
N5 0.0246(6) 0.0390(7) 0.0228(6) 0.0001(5) 0.0062(5) 0.0040(5)
N6 0.0233(6) 0.0266(6) 0.0276(6) 0.0022(5) 0.0009(5) 0.0014(5)
C1 0.0364(8) 0.0380(8) 0.0186(6) -0.0055(6) 0.0041(6) -0.0019(6)
C2 0.0294(7) 0.0372(8) 0.0257(7) -0.0058(6) 0.0015(6) -0.0041(6)
C3 0.0267(7) 0.0301(7) 0.0244(7) -0.0008(6) 0.0062(5) -0.0002(6)
C4 0.0242(6) 0.0233(6) 0.0181(6) 0.0010(5) 0.0057(5) 0.0042(5)
C5 0.0233(6) 0.0202(6) 0.0176(6) 0.0023(5) 0.0050(5) 0.0071(5)
C6 0.0256(6) 0.0218(6) 0.0168(6) 0.0006(5) 0.0059(5) 0.0042(5)
C7 0.0279(7) 0.0259(7) 0.0187(6) -0.0005(5) 0.0043(5) 0.0008(5)
C8 0.0273(7) 0.0297(7) 0.0260(7) -0.0005(6) 0.0038(5) -0.0028(6)
C9 0.0262(7) 0.0313(7) 0.0274(7) 0.0006(6) 0.0103(6) 0.0007(6)
C10 0.0237(6) 0.0287(7) 0.0151(6) 0.0014(5) 0.0065(5) 0.0020(5)
C11 0.0427(8) 0.0313(8) 0.0239(7) 0.0038(6) 0.0070(6) 0.0152(6)
C12 0.0550(10) 0.0272(7) 0.0256(7) -0.0037(6) 0.0100(7) 0.0113(7)
C13 0.0369(8) 0.0280(7) 0.0180(6) -0.0020(5) 0.0070(6) 0.0003(6)
C14 0.0226(6) 0.0245(7) 0.0182(6) 0.0032(5) 0.0067(5) 0.0003(5)
C15 0.0221(6) 0.0223(6) 0.0184(6) 0.0000(5) 0.0077(5) 0.0011(5)
C16 0.0200(6) 0.0281(7) 0.0178(6) 0.0004(5) 0.0007(5) -0.0004(5)
C17 0.0210(6) 0.0270(7) 0.0214(6) 0.0006(5) 0.0017(5) 0.0000(5)
C18 0.0271(7) 0.0335(8) 0.0248(7) 0.0041(6) 0.0046(5) -0.0027(6)
C19 0.0314(8) 0.0343(8) 0.0315(8) 0.0101(6) 0.0026(6) -0.0051(6)
C20 0.0285(7) 0.0265(7) 0.0372(8) 0.0068(6) -0.0004(6) 0.0002(6)
C21 0.0212(6) 0.0323(7) 0.0208(6) 0.0028(5) 0.0031(5) 0.0035(5)
C22 0.0256(7) 0.0404(8) 0.0271(7) 0.0097(6) 0.0060(6) 0.0018(6)
C23 0.0295(8) 0.0571(11) 0.0294(8) 0.0134(7) 0.0106(6) 0.0008(7)
C24 0.0274(7) 0.0554(10) 0.0273(7) 0.0027(7) 0.0103(6) 0.0049(7)
C111 0.0413(9) 0.0296(8) 0.0367(8) 0.0067(6) 0.0144(7) 0.0073(7)
C222 0.0405(9) 0.0387(9) 0.0599(11) 0.0007(8) 0.0253(8) 0.0013(7)
C333 0.0563(11) 0.0461(10) 0.0409(9) -0.0004(8) 0.0163(8) 0.0062(8)
O111 0.0385(6) 0.0556(8) 0.0376(6) 0.0030(5) 0.0172(5) 0.0008(5)

loop_
_atom_type_symbol
_atom_type_description
_atom_type_scat_dispersion_real
_atom_type_scat_dispersion_imag
_atom_type_scat_source
C C 0.0181 0.0091 'International Tables Vol C Tables 4.2.6.8 and 6.1.1.4'
H H 0.0000 0.0000 'International Tables Vol C Tables 4.2.6.8 and 6.1.1.4'
N N 0.0311 0.0180 'International Tables Vol C Tables 4.2.6.8 and 6.1.1.4'
O O 0.0492 0.0322 'International Tables Vol C Tables 4.2.6.8 and 6.1.1.4'
B B 0.0090 0.0039 'International Tables Vol C Tables 4.2.6.8 and 6.1.1.4'
F F 0.0727 0.0534 'International Tables Vol C Tables 4.2.6.8 and 6.1.1.4'

loop_
_geom_angle_atom_site_label_1
_geom_angle_atom_site_label_2
_geom_angle_atom_site_label_3
_geom_angle
F2 B1 F1 108.78(12)
F2 B1 N1 109.67(12)
F1 B1 N1 110.65(12)
F2 B1 N2 110.59(12)
F1 B1 N2 110.41(12)
N1 B1 N2 106.75(11)
F3 B2 F4 109.08(14)
F3 B2 N6 110.94(14)
F4 B2 N6 109.69(12)
F3 B2 N5 110.92(13)
F4 B2 N5 109.83(14)
N6 B2 N5 106.35(12)
C1 N1 C4 107.53(12)
C1 N1 B1 126.21(12)
C4 N1 B1 125.28(11)
C9 N2 C6 108.12(11)
C9 N2 B1 124.92(12)
C6 N2 B1 126.92(12)
C5 N3 C10 126.36(11)
C5 N3 H3 116.8
C10 N3 H3 116.8
C16 N4 C14 128.71(11)
C16 N4 H4 115.6
C14 N4 H4 115.6
C24 N5 C21 107.38(13)
C24 N5 B2 125.43(13)
C21 N5 B2 126.86(12)
C20 N6 C17 107.44(12)
C20 N6 B2 126.20(13)
C17 N6 B2 126.22(12)
N1 C1 C2 109.89(13)
N1 C1 H1 125.1
C2 C1 H1 125.1
C1 C2 C3 107.04(13)
C1 C2 H2 126.5
C3 C2 H2 126.5
C4 C3 C2 107.00(12)
C4 C3 H3A 126.5
C2 C3 H3A 126.5
N1 C4 C3 108.54(12)
N1 C4 C5 120.59(12)
C3 C4 C5 130.86(12)
N3 C5 C6 123.05(12)
N3 C5 C4 117.24(12)
C6 C5 C4 119.71(11)
N2 C6 C7 107.53(12)
N2 C6 C5 119.04(11)
C7 C6 C5 133.43(12)
C8 C7 C6 107.28(12)
C8 C7 H7 126.4
C6 C7 H7 126.4
C9 C8 C7 107.29(12)
C9 C8 H8 126.4
C7 C8 H8 126.4
N2 C9 C8 109.78(12)
N2 C9 H9 125.1
C8 C9 H9 125.1
C15 C10 C11 121.67(12)
C15 C10 N3 118.51(12)
C11 C10 N3 119.72(12)
C10 C11 C12 118.84(13)
C10 C11 H11 120.6
C12 C11 H11 120.6
C13 C12 C11 120.52(14)
C13 C12 H12 119.7
C11 C12 H12 119.7
C12 C13 C14 119.86(13)
C12 C13 H13 120.1
C14 C13 H13 120.1
C13 C14 C15 120.36(12)
C13 C14 N4 118.12(12)
C15 C14 N4 121.24(12)
C10 C15 C14 118.73(12)
C10 C15 H15 120.6
C14 C15 H15 120.6
N4 C16 C17 117.31(12)
N4 C16 C21 122.45(12)
C17 C16 C21 120.16(12)
N6 C17 C18 108.26(12)
N6 C17 C16 120.72(12)
C18 C17 C16 131.00(13)
C19 C18 C17 106.99(14)
C19 C18 H18 126.5
C17 C18 H18 126.5
C18 C19 C20 107.21(13)
C18 C19 H19 126.4
C20 C19 H19 126.4
N6 C20 C19 110.09(13)
N6 C20 H20 125.0
C19 C20 H20 125.0
N5 C21 C22 108.22(12)
N5 C21 C16 119.30(13)
C22 C21 C16 131.83(14)
C23 C22 C21 106.94(14)
C23 C22 H22 126.5
C21 C22 H22 126.5
C24 C23 C22 107.33(14)
C24 C23 H23 126.3
C22 C23 H23 126.3
N5 C24 C23 110.12(14)
N5 C24 H24 124.9
C23 C24 H24 124.9
O111 C111 C333 121.88(16)
O111 C111 C222 120.43(16)
C333 C111 C222 117.69(15)
C111 C222 H22A 109.5
C111 C222 H22B 109.5
H22A C222 H22B 109.5
C111 C222 H22C 109.5
H22A C222 H22C 109.5
H22B C222 H22C 109.5
C111 C333 H33A 109.5
C111 C333 H33B 109.5
H33A C333 H33B 109.5
C111 C333 H33C 109.5
H33A C333 H33C 109.5
H33B C333 H33C 109.5

loop_
_geom_bond_atom_site_label_1
_geom_bond_atom_site_label_2
_geom_bond_distance
F1 B1 1.3967(18)
F2 B1 1.3900(19)
F3 B2 1.382(2)
F4 B2 1.3891(19)
B1 N1 1.532(2)
B1 N2 1.5360(19)
B2 N6 1.539(2)
B2 N5 1.545(2)
N1 C1 1.3547(18)
N1 C4 1.3829(17)
N2 C9 1.3482(18)
N2 C6 1.3920(17)
N3 C5 1.3341(17)
N3 C10 1.4391(16)
N3 H3 0.8800
N4 C16 1.3509(18)
N4 C14 1.4148(17)
N4 H4 0.8800
N5 C24 1.3497(19)
N5 C21 1.3934(18)
N6 C20 1.3470(19)
N6 C17 1.3861(18)
C1 C2 1.382(2)
C1 H1 0.9500
C2 C3 1.396(2)
C2 H2 0.9500
C3 C4 1.3926(19)
C3 H3A 0.9500
C4 C5 1.4351(18)
C5 C6 1.4264(19)
C6 C7 1.4069(19)
C7 C8 1.388(2)
C7 H7 0.9500
C8 C9 1.388(2)
C8 H8 0.9500
C9 H9 0.9500
C10 C15 1.3822(18)
C10 C11 1.383(2)
C11 C12 1.391(2)
C11 H11 0.9500
C12 C13 1.382(2)
C12 H12 0.9500
C13 C14 1.3874(19)
C13 H13 0.9500
C14 C15 1.3944(18)
C15 H15 0.9500
C16 C17 1.4138(19)
C16 C21 1.4261(19)
C17 C18 1.404(2)
C18 C19 1.382(2)
C18 H18 0.9500
C19 C20 1.388(2)
C19 H19 0.9500
C20 H20 0.9500
C21 C22 1.400(2)
C22 C23 1.390(2)
C22 H22 0.9500
C23 C24 1.383(3)
C23 H23 0.9500
C24 H24 0.9500
C111 O111 1.2264(19)
C111 C333 1.487(2)
C111 C222 1.506(2)
C222 H22A 0.9800
C222 H22B 0.9800
C222 H22C 0.9800
C333 H33A 0.9800
C333 H33B 0.9800
C333 H33C 0.9800

loop_
_geom_torsion_atom_site_label_1
_geom_torsion_atom_site_label_2
_geom_torsion_atom_site_label_3
_geom_torsion_atom_site_label_4
_geom_torsion
F2 B1 N1 C1 62.76(18)
F1 B1 N1 C1 -57.23(19)
N2 B1 N1 C1 -177.40(13)
F2 B1 N1 C4 -104.49(15)
F1 B1 N1 C4 135.52(13)
N2 B1 N1 C4 15.35(19)
F2 B1 N2 C9 -69.26(18)
F1 B1 N2 C9 51.18(18)
N1 B1 N2 C9 171.50(13)
F2 B1 N2 C6 108.24(15)
F1 B1 N2 C6 -131.32(13)
N1 B1 N2 C6 -11.00(19)
F3 B2 N5 C24 72.30(19)
F4 B2 N5 C24 -48.36(19)
N6 B2 N5 C24 -166.98(13)
F3 B2 N5 C21 -115.18(16)
F4 B2 N5 C21 124.16(15)
N6 B2 N5 C21 5.54(19)
F3 B2 N6 C20 -60.65(19)
F4 B2 N6 C20 59.93(19)
N5 B2 N6 C20 178.65(13)
F3 B2 N6 C17 114.61(15)
F4 B2 N6 C17 -124.81(15)
N5 B2 N6 C17 -6.10(19)
C4 N1 C1 C2 -0.49(17)
B1 N1 C1 C2 -169.60(14)
N1 C1 C2 C3 0.55(18)
C1 C2 C3 C4 -0.38(17)
C1 N1 C4 C3 0.24(16)
B1 N1 C4 C3 169.48(13)
C1 N1 C4 C5 179.69(12)
B1 N1 C4 C5 -11.1(2)
C2 C3 C4 N1 0.09(16)
C2 C3 C4 C5 -179.28(14)
C10 N3 C5 C6 8.6(2)
C10 N3 C5 C4 -172.09(12)
N1 C4 C5 N3 -179.54(12)
C3 C4 C5 N3 -0.2(2)
N1 C4 C5 C6 -0.22(19)
C3 C4 C5 C6 179.09(14)
C9 N2 C6 C7 -0.61(15)
B1 N2 C6 C7 -178.44(13)
C9 N2 C6 C5 -179.93(12)
B1 N2 C6 C5 2.2(2)
N3 C5 C6 N2 -176.30(12)
C4 C5 C6 N2 4.43(18)
N3 C5 C6 C7 4.6(2)
C4 C5 C6 C7 -174.68(14)
N2 C6 C7 C8 0.47(15)
C5 C6 C7 C8 179.66(14)
C6 C7 C8 C9 -0.17(16)
C6 N2 C9 C8 0.51(16)
B1 N2 C9 C8 178.40(13)
C7 C8 C9 N2 -0.21(17)
C5 N3 C10 C15 82.98(17)
C5 N3 C10 C11 -100.70(17)
C15 C10 C11 C12 -0.1(2)
N3 C10 C11 C12 -176.33(14)
C10 C11 C12 C13 -0.3(3)
C11 C12 C13 C14 -0.4(2)
C12 C13 C14 C15 1.4(2)
C12 C13 C14 N4 175.43(14)
C16 N4 C14 C13 152.48(14)
C16 N4 C14 C15 -33.5(2)
C11 C10 C15 C14 1.1(2)
N3 C10 C15 C14 177.36(11)
C13 C14 C15 C10 -1.73(19)
N4 C14 C15 C10 -175.61(12)
C14 N4 C16 C17 151.50(13)
C14 N4 C16 C21 -31.8(2)
C20 N6 C17 C18 -0.40(15)
B2 N6 C17 C18 -176.39(13)
C20 N6 C17 C16 178.20(12)
B2 N6 C17 C16 2.2(2)
N4 C16 C17 N6 -179.74(12)
C21 C16 C17 N6 3.45(19)
N4 C16 C17 C18 -1.5(2)
C21 C16 C17 C18 -178.32(14)
N6 C17 C18 C19 -0.23(16)
C16 C17 C18 C19 -178.63(14)
C17 C18 C19 C20 0.76(16)
C17 N6 C20 C19 0.89(16)
B2 N6 C20 C19 176.88(13)
C18 C19 C20 N6 -1.04(17)
C24 N5 C21 C22 0.67(16)
B2 N5 C21 C22 -172.95(13)
C24 N5 C21 C16 172.55(12)
B2 N5 C21 C16 -1.1(2)
N4 C16 C21 N5 179.40(12)
C17 C16 C21 N5 -3.95(19)
N4 C16 C21 C22 -11.0(2)
C17 C16 C21 C22 165.67(14)
N5 C21 C22 C23 -1.03(17)
C16 C21 C22 C23 -171.51(14)
C21 C22 C23 C24 0.99(18)
C21 N5 C24 C23 -0.05(17)
B2 N5 C24 C23 173.69(14)
C22 C23 C24 N5 -0.60(18)
